data_7061821
loop_
_publ_author_name
'Kumar, Sunil'
Priyasha,
'Das, Dinabandhu'

_publ_section_title
;
 Molecular tiltation and supramolecular interactions induced uniaxial NTE
 and biaxial PTE in bis-imidazole-based co-crystals
;
_journal_issue 38
_journal_name_full 'New Journal of Chemistry'
_journal_page_first 18465
_journal_page_last 18470
_journal_paper_doi 10.1039/D2NJ03717C
_journal_volume 46
_journal_year 2022
_chemical_formula_sum 'C28 H24 N4 O4'
_chemical_formula_weight 480.51
_space_group_crystal_system monoclinic
_space_group_IT_number 14
_space_group_name_Hall '-P 2yn'
_space_group_name_H-M_alt 'P 1 21/n 1'
_atom_sites_solution_hydrogens mixed
_audit_creation_method SHELXL-2018/3
_audit_update_record
;
2022-07-16 deposited with the CCDC.	2022-09-06 downloaded from the CCDC.
;
_cell_angle_alpha 90
_cell_angle_beta 105.967(5)
_cell_angle_gamma 90
_cell_formula_units_Z 2
_cell_length_a 6.5953(9)
_cell_length_b 18.631(3)
_cell_length_c 10.3065(17)
_cell_measurement_reflns_used 5783
_cell_measurement_temperature 350(2)
_cell_measurement_theta_max 26.13
_cell_measurement_theta_min 2.33
_cell_volume 1217.6(3)
_computing_cell_refinement 'Bruker SAINT'
_computing_data_collection 'Bruker APEX3'
_computing_data_reduction 'Bruker SAINT'
_computing_molecular_graphics 'Xseed-2017 (Barbour, 2017)'
_computing_structure_refinement 'SHELXL-2018/3 (Sheldrick, 2018)'
_computing_structure_solution 'SHELXT 2018/2 (Sheldrick, 2018)'
_diffrn_ambient_temperature 350(2)
_diffrn_measured_fraction_theta_full 0.993
_diffrn_measured_fraction_theta_max 0.989
_diffrn_measurement_device_type 'Bruker APEX-III Photon-II detector'
_diffrn_measurement_method 'phi and omega scan'
_diffrn_radiation_type MoK\a
_diffrn_radiation_wavelength 0.71073
_diffrn_reflns_av_R_equivalents 0.0435
_diffrn_reflns_av_unetI/netI 0.0283
_diffrn_reflns_Laue_measured_fraction_full 0.993
_diffrn_reflns_Laue_measured_fraction_max 0.989
_diffrn_reflns_limit_h_max 8
_diffrn_reflns_limit_h_min -8
_diffrn_reflns_limit_k_max 23
_diffrn_reflns_limit_k_min -23
_diffrn_reflns_limit_l_max 12
_diffrn_reflns_limit_l_min -12
_diffrn_reflns_number 16960
_diffrn_reflns_point_group_measured_fraction_full 0.993
_diffrn_reflns_point_group_measured_fraction_max 0.989
_diffrn_reflns_theta_full 25.000
_diffrn_reflns_theta_max 26.634
_diffrn_reflns_theta_min 3.001
_diffrn_source microfocus
_exptl_absorpt_coefficient_mu 0.090
_exptl_absorpt_correction_T_max 0.7454
_exptl_absorpt_correction_T_min 0.6415
_exptl_absorpt_correction_type multi-scan
_exptl_absorpt_process_details SADABS
_exptl_crystal_colour colorless
_exptl_crystal_density_diffrn 1.311
_exptl_crystal_description block
_exptl_crystal_F_000 504
_exptl_crystal_size_max 0.370
_exptl_crystal_size_mid 0.210
_exptl_crystal_size_min 0.050
_refine_diff_density_max 0.147
_refine_diff_density_min -0.174
_refine_diff_density_rms 0.030
_refine_ls_extinction_method none
_refine_ls_goodness_of_fit_ref 1.048
_refine_ls_hydrogen_treatment mixed
_refine_ls_matrix_type full
_refine_ls_number_parameters 167
_refine_ls_number_reflns 2529
_refine_ls_number_restraints 1
_refine_ls_restrained_S_all 1.048
_refine_ls_R_factor_all 0.0651
_refine_ls_R_factor_gt 0.0503
_refine_ls_shift/su_max 0.000
_refine_ls_shift/su_mean 0.000
_refine_ls_structure_factor_coef Fsqd
_refine_ls_weighting_details 'w=1/[\s^2^(Fo^2^)+(0.0580P)^2^+0.2747P] where P=(Fo^2^+2Fc^2^)/3'
_refine_ls_weighting_scheme calc
_refine_ls_wR_factor_gt 0.1237
_refine_ls_wR_factor_ref 0.1348
_reflns_Friedel_coverage 0.000
_reflns_number_gt 1997
_reflns_number_total 2529
_reflns_threshold_expression 'I > 2\s(I)'
_cod_data_source_file d2nj03717c2.cif
_cod_data_source_block BIMB-BPDCA_350K
_cod_depositor_comments 'Adding full bibliography for 7061809--7061825.cif.'
_cod_original_sg_symbol_H-M 'P 21/n'
_cod_database_code 7061821
_shelx_shelxl_version_number 2018/3
_shelx_space_group_comment
;
The symmetry employed for this shelxl refinement is uniquely defined
by the following loop, which should always be used as a source of
symmetry information in preference to the above space-group names.
They are only intended as comments.
;

loop_
_space_group_symop_operation_xyz
'x, y, z'
'-x+1/2, y+1/2, -z+1/2'
'-x, -y, -z'
'x-1/2, -y-1/2, z-1/2'

loop_
_atom_site_label
_atom_site_type_symbol
_atom_site_fract_x
_atom_site_fract_y
_atom_site_fract_z
_atom_site_U_iso_or_equiv
_atom_site_adp_type
_atom_site_occupancy
_atom_site_site_symmetry_order
_atom_site_calc_flag
_atom_site_refinement_flags_posn
_atom_site_refinement_flags_adp
_atom_site_refinement_flags_occupancy
_atom_site_disorder_assembly
_atom_site_disorder_group
O1 O 0.2132(2) 0.32682(7) 0.49532(13) 0.0740(4) Uani 1 1 d D . . . .
O2 O 0.2129(2) 0.31371(9) 0.70751(14) 0.0902(5) Uani 1 1 d . . . . .
N2 N 0.8252(2) 0.18453(7) 0.56771(15) 0.0578(4) Uani 1 1 d . . . . .
N1 N 0.5338(2) 0.24180(8) 0.56021(15) 0.0628(4) Uani 1 1 d . . . . .
C5 C 0.9981(3) 0.07456(9) 0.51418(17) 0.0555(4) Uani 1 1 d . . . . .
C1 C 0.6660(3) 0.22321(9) 0.49163(18) 0.0593(4) Uani 1 1 d . . . . .
H1 H 0.650954 0.235338 0.401940 0.071 Uiso 1 1 calc R U . . .
C9 C -0.0507(2) 0.38663(8) 0.56578(17) 0.0530(4) Uani 1 1 d . . . . .
C12 C -0.4057(2) 0.47614(9) 0.51375(17) 0.0544(4) Uani 1 1 d . . . . .
C10 C -0.1299(3) 0.41763(10) 0.44140(18) 0.0625(5) Uani 1 1 d . . . . .
H10 H -0.064838 0.408967 0.373518 0.075 Uiso 1 1 calc R U . . .
C3 C 0.7910(3) 0.17775(10) 0.69214(19) 0.0671(5) Uani 1 1 d . . . . .
H3 H 0.875287 0.153444 0.766344 0.081 Uiso 1 1 calc R U . . .
C11 C -0.3051(3) 0.46155(10) 0.41584(18) 0.0624(5) Uani 1 1 d . . . . .
H11 H -0.356437 0.481762 0.330578 0.075 Uiso 1 1 calc R U . . .
C7 C 1.1843(3) 0.03784(10) 0.5372(2) 0.0701(5) Uani 1 1 d . . . . .
H7 H 1.311198 0.062814 0.562524 0.084 Uiso 1 1 calc R U . . .
C8 C 0.1390(3) 0.33922(9) 0.59699(18) 0.0562(4) Uani 1 1 d . . . . .
C6 C 0.8139(3) 0.03600(10) 0.4769(2) 0.0745(6) Uani 1 1 d . . . . .
H6 H 0.685620 0.059912 0.460812 0.089 Uiso 1 1 calc R U . . .
C2 C 0.6107(3) 0.21336(10) 0.68556(18) 0.0668(5) Uani 1 1 d . . . . .
H2 H 0.548423 0.217790 0.755919 0.080 Uiso 1 1 calc R U . . .
C4 C 1.0016(3) 0.15543(10) 0.5247(2) 0.0699(5) Uani 1 1 d . . . . .
H4A H 1.132509 0.170173 0.588498 0.084 Uiso 1 1 calc R U . . .
H4B H 0.998841 0.175618 0.437476 0.084 Uiso 1 1 calc R U . . .
C14 C -0.1516(3) 0.39973(13) 0.6634(2) 0.0821(6) Uani 1 1 d . . . . .
H14 H -0.101379 0.378639 0.747922 0.098 Uiso 1 1 calc R U . . .
C13 C -0.3259(3) 0.44362(14) 0.6380(2) 0.0871(7) Uani 1 1 d . . . . .
H13 H -0.391558 0.451588 0.705834 0.105 Uiso 1 1 calc R U . . .
H1A H 0.337(2) 0.2981(11) 0.523(3) 0.113(8) Uiso 1 1 d D . . . .

loop_
_atom_site_aniso_label
_atom_site_aniso_U_11
_atom_site_aniso_U_22
_atom_site_aniso_U_33
_atom_site_aniso_U_23
_atom_site_aniso_U_13
_atom_site_aniso_U_12
O1 0.0780(9) 0.0911(9) 0.0565(8) 0.0073(7) 0.0245(7) 0.0369(7)
O2 0.0873(10) 0.1274(13) 0.0622(9) 0.0275(8) 0.0315(8) 0.0496(9)
N2 0.0603(8) 0.0500(7) 0.0642(9) -0.0030(6) 0.0192(7) 0.0142(6)
N1 0.0675(9) 0.0669(9) 0.0550(9) 0.0004(7) 0.0186(7) 0.0222(7)
C5 0.0544(9) 0.0540(9) 0.0606(10) -0.0044(7) 0.0202(8) 0.0118(7)
C1 0.0689(10) 0.0580(9) 0.0532(10) -0.0004(8) 0.0203(8) 0.0156(8)
C9 0.0509(9) 0.0543(9) 0.0539(10) -0.0025(7) 0.0147(7) 0.0035(7)
C12 0.0503(9) 0.0581(9) 0.0549(10) -0.0025(7) 0.0144(7) 0.0047(7)
C10 0.0682(11) 0.0690(11) 0.0544(11) -0.0004(8) 0.0236(8) 0.0148(8)
C3 0.0771(12) 0.0666(11) 0.0546(11) 0.0037(8) 0.0130(9) 0.0183(9)
C11 0.0669(11) 0.0697(11) 0.0521(10) 0.0037(8) 0.0188(8) 0.0176(8)
C7 0.0495(9) 0.0630(11) 0.0971(15) -0.0116(10) 0.0191(9) 0.0070(8)
C8 0.0573(9) 0.0590(9) 0.0537(10) 0.0012(8) 0.0178(8) 0.0074(7)
C6 0.0496(10) 0.0626(11) 0.1098(17) -0.0097(10) 0.0192(10) 0.0179(8)
C2 0.0797(12) 0.0711(11) 0.0537(11) 0.0003(8) 0.0250(9) 0.0188(9)
C4 0.0627(10) 0.0565(10) 0.0974(15) -0.0042(9) 0.0334(10) 0.0106(8)
C14 0.0785(13) 0.1132(16) 0.0594(12) 0.0211(11) 0.0271(10) 0.0392(12)
C13 0.0838(14) 0.1261(18) 0.0610(12) 0.0208(12) 0.0360(11) 0.0461(13)

loop_
_atom_type_symbol
_atom_type_description
_atom_type_scat_dispersion_real
_atom_type_scat_dispersion_imag
_atom_type_scat_source
C C 0.0033 0.0016 'International Tables Vol C Tables 4.2.6.8 and 6.1.1.4'
H H 0.0000 0.0000 'International Tables Vol C Tables 4.2.6.8 and 6.1.1.4'
N N 0.0061 0.0033 'International Tables Vol C Tables 4.2.6.8 and 6.1.1.4'
O O 0.0106 0.0060 'International Tables Vol C Tables 4.2.6.8 and 6.1.1.4'

loop_
_geom_angle_atom_site_label_1
_geom_angle_atom_site_label_2
_geom_angle_atom_site_label_3
_geom_angle
_geom_angle_site_symmetry_1
_geom_angle_site_symmetry_3
_geom_angle_publ_flag
C1 N2 C3 107.14(14) . . ?
C1 N2 C4 125.88(16) . . ?
C3 N2 C4 126.98(15) . . ?
C1 N1 C2 106.25(14) . . ?
C7 C5 C6 118.04(16) . . ?
C7 C5 C4 119.42(16) . . ?
C6 C5 C4 122.49(14) . . ?
N1 C1 N2 110.98(16) . . ?
C10 C9 C14 118.27(16) . . ?
C10 C9 C8 122.11(15) . . ?
C14 C9 C8 119.61(16) . . ?
C11 C12 C13 117.02(16) . . ?
C11 C12 C12 121.51(19) . 3_466 ?
C13 C12 C12 121.47(19) . 3_466 ?
C9 C10 C11 120.75(16) . . ?
C2 C3 N2 106.15(16) . . ?
C12 C11 C10 121.54(17) . . ?
C5 C7 C6 120.80(17) . 3_756 ?
O2 C8 O1 123.34(16) . . ?
O2 C8 C9 122.25(15) . . ?
O1 C8 C9 114.39(15) . . ?
C5 C6 C7 121.16(15) . 3_756 ?
C3 C2 N1 109.47(16) . . ?
N2 C4 C5 113.27(15) . . ?
C9 C14 C13 120.98(18) . . ?
C14 C13 C12 121.42(17) . . ?

loop_
_geom_bond_atom_site_label_1
_geom_bond_atom_site_label_2
_geom_bond_distance
_geom_bond_site_symmetry_2
_geom_bond_publ_flag
O1 C8 1.294(2) . ?
O2 C8 1.206(2) . ?
N2 C1 1.335(2) . ?
N2 C3 1.368(2) . ?
N2 C4 1.459(2) . ?
N1 C1 1.311(2) . ?
N1 C2 1.359(2) . ?
C5 C7 1.368(2) . ?
C5 C6 1.372(2) . ?
C5 C4 1.510(2) . ?
C9 C10 1.372(2) . ?
C9 C14 1.372(2) . ?
C9 C8 1.493(2) . ?
C12 C11 1.379(2) . ?
C12 C13 1.383(3) . ?
C12 C12 1.491(3) 3_466 ?
C10 C11 1.381(2) . ?
C3 C2 1.347(3) . ?
C7 C6 1.384(3) 3_756 ?
C14 C13 1.376(3) . ?
